data_7248958
loop_
_publ_author_name
'Pr\;etka, Dominika'
'Marcinkowski, Dawid'
'Siwiak, Agnieszka'
'Kubicki, Maciej'
'Consiglio, Giuseppe'
'Patroniak, Violetta'
'Gorczy\'nski, Adam'

_publ_section_title
;
 Crystal engineering of monometallic lanthanide(iii) supramolecular
 systems within the N3-tridentate hydrazone Schiff-base ligand
;
_journal_issue 31
_journal_name_full CrystEngComm
_journal_page_first 4167
_journal_page_last 4180
_journal_paper_doi 10.1039/D4CE00450G
_journal_volume 26
_journal_year 2024
_chemical_formula_moiety 'C12 H17 La N8 O10, C2 H3 N'
_chemical_formula_sum 'C14 H20 La N9 O10'
_chemical_formula_weight 613.30
_space_group_crystal_system triclinic
_space_group_IT_number 2
_space_group_name_Hall '-P 1'
_space_group_name_H-M_alt 'P -1'
_atom_sites_solution_hydrogens mixed
_audit_creation_method SHELXL-2014/7
_audit_update_record
;
2015-11-06 deposited with the CCDC.	2024-07-03 downloaded from the CCDC.
;
_cell_angle_alpha 109.919(6)
_cell_angle_beta 106.972(4)
_cell_angle_gamma 93.483(4)
_cell_formula_units_Z 2
_cell_length_a 8.2733(4)
_cell_length_b 11.4426(7)
_cell_length_c 13.5163(7)
_cell_measurement_reflns_used 2932
_cell_measurement_temperature 130(1)
_cell_measurement_theta_max 26.4710
_cell_measurement_theta_min 4.0660
_cell_volume 1132.21(12)
_computing_cell_refinement 'CrysAlis Pro (Agilent Technologies (2011))'
_computing_data_collection 'CrysAlis Pro (Agilent Technologies (2011))'
_computing_data_reduction 'CrysAlis Pro (Agilent Technologies (2011))'
_computing_molecular_graphics 'Mercury (MacRae et al., 2009)'
_computing_publication_material 'SHELXL-2013 (Sheldrick, 2013)'
_computing_structure_refinement 'SHELXL-2013 (Sheldrick, 2013)'
_computing_structure_solution 'SIR92 (Altomare et al., 1993)'
_diffrn_ambient_temperature 130(1)
_diffrn_detector 'CCD plate'
_diffrn_detector_area_resol_mean 16.1544
_diffrn_detector_type Eos
_diffrn_measured_fraction_theta_full 0.795
_diffrn_measured_fraction_theta_max 0.721
_diffrn_measurement_device 'four-circle diffractometer'
_diffrn_measurement_device_type 'Xcalibur, Eos'
_diffrn_measurement_method \w-scan
_diffrn_radiation_monochromator graphite
_diffrn_radiation_type 'Mo K\a'
_diffrn_radiation_wavelength 0.71073
_diffrn_reflns_av_R_equivalents 0.0192
_diffrn_reflns_av_unetI/netI 0.0196
_diffrn_reflns_Laue_measured_fraction_full 0.795
_diffrn_reflns_Laue_measured_fraction_max 0.721
_diffrn_reflns_limit_h_max 7
_diffrn_reflns_limit_h_min -10
_diffrn_reflns_limit_k_max 14
_diffrn_reflns_limit_k_min -14
_diffrn_reflns_limit_l_max 16
_diffrn_reflns_limit_l_min -16
_diffrn_reflns_number 5084
_diffrn_reflns_point_group_measured_fraction_full 0.795
_diffrn_reflns_point_group_measured_fraction_max 0.721
_diffrn_reflns_theta_full 25.000
_diffrn_reflns_theta_max 26.531
_diffrn_reflns_theta_min 3.218
_exptl_absorpt_coefficient_mu 1.956
_exptl_absorpt_correction_T_max 1.00000
_exptl_absorpt_correction_T_min 0.70198
_exptl_absorpt_correction_type multi-scan
_exptl_absorpt_process_details
;
CrysAlisPro 1.171.38.34a (Rigaku Oxford Diffraction, 2015)
Empirical absorption correction using spherical harmonics,
 implemented in SCALE3 ABSPACK scaling algorithm.
;
_exptl_crystal_colour colourless
_exptl_crystal_density_diffrn 1.799
_exptl_crystal_description plate
_exptl_crystal_F_000 608
_exptl_crystal_size_max 0.3
_exptl_crystal_size_mid 0.25
_exptl_crystal_size_min 0.07
_refine_diff_density_max 0.662
_refine_diff_density_min -1.015
_refine_diff_density_rms 0.110
_refine_ls_extinction_method none
_refine_ls_goodness_of_fit_ref 1.118
_refine_ls_hydrogen_treatment mixed
_refine_ls_matrix_type full
_refine_ls_number_parameters 315
_refine_ls_number_reflns 3393
_refine_ls_number_restraints 0
_refine_ls_restrained_S_all 1.118
_refine_ls_R_factor_all 0.0227
_refine_ls_R_factor_gt 0.0218
_refine_ls_shift/su_max 0.002
_refine_ls_shift/su_mean 0.000
_refine_ls_structure_factor_coef Fsqd
_refine_ls_weighting_details 'w=1/[\s^2^(Fo^2^)+(0.0512P)^2^+0.2846P] where P=(Fo^2^+2Fc^2^)/3'
_refine_ls_weighting_scheme calc
_refine_ls_wR_factor_gt 0.0683
_refine_ls_wR_factor_ref 0.0691
_reflns_Friedel_coverage 0.000
_reflns_number_gt 3317
_reflns_number_total 3393
_reflns_threshold_expression 'I > 2\s(I)'
_cod_data_source_file d4ce00450g2.cif
_cod_data_source_block 12
_cod_depositor_comments 'Adding full bibliography for 7248946--7248974.cif.'
_cod_database_code 7248958
_shelx_shelxl_version_number 2014/7
_shelx_space_group_comment
;
The symmetry employed for this shelxl refinement is uniquely defined
by the following loop, which should always be used as a source of
symmetry information in preference to the above space-group names.
They are only intended as comments.
;

loop_
_space_group_symop_operation_xyz
'x, y, z'
'-x, -y, -z'

loop_
_atom_site_label
_atom_site_type_symbol
_atom_site_fract_x
_atom_site_fract_y
_atom_site_fract_z
_atom_site_U_iso_or_equiv
_atom_site_adp_type
_atom_site_occupancy
_atom_site_site_symmetry_order
_atom_site_calc_flag
_atom_site_refinement_flags_posn
_atom_site_refinement_flags_adp
_atom_site_refinement_flags_occupancy
_atom_site_disorder_assembly
_atom_site_disorder_group
La1 La 0.31327(2) 0.34366(2) 0.74634(2) 0.01169(8) Uani 1 1 d . . . . .
N1A N 0.0290(3) 0.4345(2) 0.6824(2) 0.0144(5) Uani 1 1 d . . . . .
C2A C -0.0334(4) 0.5031(3) 0.7610(3) 0.0184(7) Uani 1 1 d . . . . .
H2A H 0.0318 0.5230 0.8371 0.022 Uiso 1 1 calc R U . . .
C3A C -0.1854(4) 0.5459(3) 0.7374(3) 0.0206(7) Uani 1 1 d . . . . .
H3A H -0.2261 0.5926 0.7953 0.025 Uiso 1 1 calc R U . . .
C4A C -0.2787(4) 0.5189(3) 0.6256(3) 0.0204(7) Uani 1 1 d . . . . .
H4A H -0.3833 0.5491 0.6065 0.024 Uiso 1 1 calc R U . . .
C5A C -0.2198(4) 0.4491(3) 0.5438(3) 0.0180(7) Uani 1 1 d . . . . .
H5A H -0.2821 0.4311 0.4676 0.022 Uiso 1 1 calc R U . . .
C6A C -0.0659(4) 0.4043(3) 0.5739(2) 0.0134(6) Uani 1 1 d . . . . .
N7A N -0.0035(3) 0.3293(3) 0.4943(2) 0.0161(6) Uani 1 1 d . . . . .
C71A C -0.1042(4) 0.2759(3) 0.3755(2) 0.0186(7) Uani 1 1 d . . . . .
H71C H -0.0581 0.3205 0.3365 0.028 Uiso 1 1 calc R U . . .
H71B H -0.2242 0.2854 0.3657 0.028 Uiso 1 1 calc R U . . .
H71A H -0.0978 0.1861 0.3447 0.028 Uiso 1 1 calc R U . . .
N8A N 0.1564(3) 0.3022(2) 0.5300(2) 0.0138(5) Uani 1 1 d . . . . .
C9A C 0.2272(4) 0.2431(3) 0.4588(2) 0.0143(6) Uani 1 1 d . . . . .
H9A H 0.1711 0.2184 0.3808 0.017 Uiso 1 1 calc R U . . .
C10A C 0.3956(4) 0.2161(3) 0.5029(3) 0.0150(6) Uani 1 1 d . . . . .
N11A N 0.4816(3) 0.1444(2) 0.4404(2) 0.0167(6) Uani 1 1 d . . . . .
C11A C 0.4229(4) 0.0811(3) 0.3195(3) 0.0256(8) Uani 1 1 d . . . . .
H11 H 0.3065 0.0331 0.2937 0.038 Uiso 1 1 calc R U . . .
H11B H 0.5005 0.0235 0.2980 0.038 Uiso 1 1 calc R U . . .
H11A H 0.4223 0.1442 0.2854 0.038 Uiso 1 1 calc R U . . .
C12A C 0.6337(4) 0.1384(3) 0.5128(3) 0.0185(7) Uani 1 1 d . . . . .
H12A H 0.7213 0.0950 0.4938 0.022 Uiso 1 1 calc R U . . .
C13A C 0.6338(4) 0.2068(3) 0.6168(3) 0.0180(7) Uani 1 1 d . . . . .
H13A H 0.7238 0.2191 0.6839 0.022 Uiso 1 1 calc R U . . .
N14A N 0.4858(3) 0.2556(2) 0.6113(2) 0.0157(5) Uani 1 1 d . . . . .
N1B N 0.0814(3) 0.0873(3) 0.6492(2) 0.0219(6) Uani 1 1 d . . . . .
O11B O 0.2420(3) 0.0967(2) 0.6683(2) 0.0293(6) Uani 1 1 d . . . . .
O12B O 0.0264(3) 0.1896(2) 0.6803(2) 0.0227(5) Uani 1 1 d . . . . .
O13B O -0.0147(3) -0.0145(2) 0.6036(3) 0.0445(8) Uani 1 1 d . . . . .
N1C N 0.4075(3) 0.6269(3) 0.8073(2) 0.0182(6) Uani 1 1 d . . . . .
O11C O 0.4055(3) 0.5459(2) 0.71550(18) 0.0189(5) Uani 1 1 d . . . . .
O12C O 0.3645(3) 0.5866(2) 0.87452(18) 0.0205(5) Uani 1 1 d . . . . .
O13C O 0.4488(3) 0.7407(2) 0.8310(2) 0.0316(6) Uani 1 1 d . . . . .
N1D N 0.6682(3) 0.3344(3) 0.8960(2) 0.0204(6) Uani 1 1 d . . . . .
O11D O 0.5565(3) 0.2361(2) 0.84269(19) 0.0245(5) Uani 1 1 d . . . . .
O12D O 0.6213(3) 0.4381(2) 0.89050(18) 0.0209(5) Uani 1 1 d . . . . .
O13D O 0.8149(3) 0.3345(3) 0.9499(2) 0.0353(7) Uani 1 1 d . . . . .
O1E O 0.2443(3) 0.3549(3) 0.9175(2) 0.0227(6) Uani 1 1 d . . . . .
H1E H 0.285(5) 0.408(4) 0.967(3) 0.016(10) Uiso 1 1 d . . . . .
C1E C 0.1959(5) 0.2506(4) 0.9453(3) 0.0312(9) Uani 1 1 d . . . . .
H1E3 H 0.1248 0.1805 0.8771 0.047 Uiso 1 1 calc R U . . .
H1E2 H 0.1305 0.2769 0.9966 0.047 Uiso 1 1 calc R U . . .
H1E1 H 0.2993 0.2231 0.9811 0.047 Uiso 1 1 calc R U . . .
N1F N 0.0205(5) 0.1103(5) 0.1551(3) 0.0634(13) Uani 1 1 d . . . . .
C2F C -0.1035(5) 0.0899(4) 0.0851(3) 0.0374(9) Uani 1 1 d . . . . .
C3F C -0.2650(6) 0.0627(4) -0.0052(4) 0.0453(11) Uani 1 1 d . . . . .
H3F3 H -0.3068 -0.0287 -0.0395 0.068 Uiso 1 1 calc R U . . .
H3F2 H -0.2472 0.0933 -0.0614 0.068 Uiso 1 1 calc R U . . .
H3F1 H -0.3497 0.1052 0.0244 0.068 Uiso 1 1 calc R U . . .

loop_
_atom_site_aniso_label
_atom_site_aniso_U_11
_atom_site_aniso_U_22
_atom_site_aniso_U_33
_atom_site_aniso_U_23
_atom_site_aniso_U_13
_atom_site_aniso_U_12
La1 0.01197(12) 0.01063(13) 0.01070(12) 0.00333(10) 0.00208(7) 0.00184(7)
N1A 0.0151(13) 0.0132(14) 0.0146(13) 0.0041(13) 0.0056(10) 0.0030(10)
C2A 0.0196(15) 0.0185(18) 0.0166(15) 0.0063(16) 0.0058(12) 0.0024(12)
C3A 0.0209(16) 0.0219(18) 0.0230(17) 0.0082(17) 0.0127(12) 0.0064(13)
C4A 0.0183(16) 0.0220(18) 0.0268(18) 0.0126(17) 0.0112(13) 0.0069(12)
C5A 0.0178(15) 0.0197(18) 0.0200(16) 0.0113(16) 0.0063(12) 0.0047(12)
C6A 0.0125(14) 0.0102(16) 0.0172(15) 0.0067(14) 0.0032(11) -0.0006(11)
N7A 0.0129(12) 0.0200(15) 0.0128(13) 0.0063(13) 0.0004(9) 0.0044(10)
C71A 0.0177(15) 0.0211(18) 0.0145(15) 0.0057(16) 0.0023(11) 0.0070(13)
N8A 0.0138(12) 0.0124(14) 0.0146(13) 0.0055(13) 0.0033(9) 0.0024(10)
C9A 0.0179(15) 0.0115(16) 0.0128(14) 0.0043(15) 0.0045(11) 0.0013(11)
C10A 0.0164(15) 0.0098(16) 0.0189(16) 0.0049(15) 0.0067(11) 0.0020(11)
N11A 0.0198(13) 0.0151(15) 0.0165(13) 0.0049(13) 0.0086(10) 0.0052(10)
C11A 0.0291(18) 0.028(2) 0.0190(17) 0.0050(17) 0.0095(13) 0.0118(15)
C12A 0.0147(15) 0.0184(18) 0.0273(18) 0.0118(17) 0.0093(12) 0.0068(12)
C13A 0.0139(15) 0.0188(18) 0.0210(16) 0.0078(16) 0.0048(11) 0.0040(12)
N14A 0.0142(12) 0.0154(14) 0.0155(13) 0.0037(13) 0.0049(9) 0.0017(10)
N1B 0.0211(14) 0.0136(15) 0.0279(15) 0.0088(14) 0.0029(11) -0.0002(11)
O11B 0.0197(13) 0.0158(13) 0.0472(17) 0.0062(14) 0.0102(11) 0.0039(9)
O12B 0.0161(11) 0.0161(13) 0.0319(13) 0.0064(12) 0.0056(9) 0.0025(9)
O13B 0.0313(14) 0.0162(14) 0.068(2) 0.0110(16) -0.0009(13) -0.0073(11)
N1C 0.0138(13) 0.0166(16) 0.0213(15) 0.0080(14) 0.0011(10) 0.0023(10)
O11C 0.0223(11) 0.0196(13) 0.0163(12) 0.0071(12) 0.0081(8) 0.0047(9)
O12C 0.0257(12) 0.0183(13) 0.0169(11) 0.0051(11) 0.0083(9) 0.0021(9)
O13C 0.0410(14) 0.0128(13) 0.0324(14) 0.0069(13) 0.0032(11) -0.0019(10)
N1D 0.0195(14) 0.0256(17) 0.0138(13) 0.0051(14) 0.0040(10) 0.0088(11)
O11D 0.0267(12) 0.0180(13) 0.0204(12) 0.0038(12) -0.0005(9) 0.0063(10)
O12D 0.0204(11) 0.0187(13) 0.0177(11) 0.0048(12) 0.0007(9) 0.0009(9)
O13D 0.0183(12) 0.0492(18) 0.0306(14) 0.0124(15) -0.0013(10) 0.0129(12)
O1E 0.0310(13) 0.0197(15) 0.0142(12) 0.0045(13) 0.0064(10) -0.0027(11)
C1E 0.0334(19) 0.035(2) 0.0276(19) 0.0188(19) 0.0067(14) -0.0017(15)
N1F 0.059(3) 0.080(4) 0.032(2) 0.002(3) 0.0048(19) 0.032(2)
C2F 0.048(2) 0.037(3) 0.029(2) 0.009(2) 0.0168(18) 0.0194(19)
C3F 0.046(2) 0.043(3) 0.040(2) 0.011(2) 0.0069(19) 0.016(2)

loop_
_atom_type_symbol
_atom_type_description
_atom_type_scat_dispersion_real
_atom_type_scat_dispersion_imag
_atom_type_scat_source
C C 0.0033 0.0016 'International Tables Vol C Tables 4.2.6.8 and 6.1.1.4'
H H 0.0000 0.0000 'International Tables Vol C Tables 4.2.6.8 and 6.1.1.4'
N N 0.0061 0.0033 'International Tables Vol C Tables 4.2.6.8 and 6.1.1.4'
O O 0.0106 0.0060 'International Tables Vol C Tables 4.2.6.8 and 6.1.1.4'
La La -0.2871 2.4523 'International Tables Vol C Tables 4.2.6.8 and 6.1.1.4'

loop_
_geom_angle_atom_site_label_1
_geom_angle_atom_site_label_2
_geom_angle_atom_site_label_3
_geom_angle
_geom_angle_site_symmetry_1
_geom_angle_site_symmetry_3
_geom_angle_publ_flag
O1E La1 O12B 72.93(8) . . ?
O1E La1 O11C 121.73(8) . . ?
O12B La1 O11C 134.78(6) . . ?
O1E La1 O12D 82.29(8) . . ?
O12B La1 O12D 148.35(6) . . ?
O11C La1 O12D 75.28(6) . . ?
O1E La1 N14A 148.95(8) . . ?
O12B La1 N14A 109.59(8) . . ?
O11C La1 N14A 79.47(7) . . ?
O12D La1 N14A 82.05(7) . . ?
O1E La1 O11B 90.57(9) . . ?
O12B La1 O11B 48.74(7) . . ?
O11C La1 O11B 147.68(8) . . ?
O12D La1 O11B 113.81(7) . . ?
N14A La1 O11B 71.69(8) . . ?
O1E La1 O12C 72.95(8) . . ?
O12B La1 O12C 123.58(7) . . ?
O11C La1 O12C 48.82(7) . . ?
O12D La1 O12C 64.42(7) . . ?
N14A La1 O12C 122.67(7) . . ?
O11B La1 O12C 163.51(8) . . ?
O1E La1 N1A 88.34(8) . . ?
O12B La1 N1A 64.18(7) . . ?
O11C La1 N1A 73.27(7) . . ?
O12D La1 N1A 135.57(8) . . ?
N14A La1 N1A 121.23(7) . . ?
O11B La1 N1A 109.60(8) . . ?
O12C La1 N1A 71.29(7) . . ?
O1E La1 O11D 77.74(8) . . ?
O12B La1 O11D 105.90(7) . . ?
O11C La1 O11D 118.71(7) . . ?
O12D La1 O11D 48.40(7) . . ?
N14A La1 O11D 71.81(7) . . ?
O11B La1 O11D 65.71(7) . . ?
O12C La1 O11D 108.99(7) . . ?
N1A La1 O11D 165.06(8) . . ?
O1E La1 N8A 140.59(8) . . ?
O12B La1 N8A 72.87(7) . . ?
O11C La1 N8A 72.77(7) . . ?
O12D La1 N8A 136.18(7) . . ?
N14A La1 N8A 63.33(7) . . ?
O11B La1 N8A 81.31(8) . . ?
O12C La1 N8A 111.66(7) . . ?
N1A La1 N8A 59.21(8) . . ?
O11D La1 N8A 130.72(8) . . ?
O1E La1 N1B 82.15(8) . . ?
O12B La1 N1B 24.31(7) . . ?
O11C La1 N1B 147.08(7) . . ?
O12D La1 N1B 134.41(6) . . ?
N14A La1 N1B 89.98(8) . . ?
O11B La1 N1B 24.48(7) . . ?
O12C La1 N1B 146.58(8) . . ?
N1A La1 N1B 86.34(7) . . ?
O11D La1 N1B 86.42(7) . . ?
N8A La1 N1B 74.63(7) . . ?
O1E La1 N1C 97.50(8) . . ?
O12B La1 N1C 134.06(7) . . ?
O11C La1 N1C 24.26(7) . . ?
O12D La1 N1C 67.56(6) . . ?
N14A La1 N1C 101.01(8) . . ?
O11B La1 N1C 171.93(8) . . ?
O12C La1 N1C 24.56(7) . . ?
N1A La1 N1C 70.85(7) . . ?
O11D La1 N1C 115.93(7) . . ?
N8A La1 N1C 92.39(7) . . ?
N1B La1 N1C 157.17(7) . . ?
C2A N1A C6A 118.0(3) . . ?
C2A N1A La1 118.53(17) . . ?
C6A N1A La1 123.1(2) . . ?
N1A C2A C3A 123.6(3) . . ?
N1A C2A H2A 118.2 . . ?
C3A C2A H2A 118.2 . . ?
C2A C3A C4A 117.9(3) . . ?
C2A C3A H3A 121.0 . . ?
C4A C3A H3A 121.0 . . ?
C5A C4A C3A 120.0(3) . . ?
C5A C4A H4A 120.0 . . ?
C3A C4A H4A 120.0 . . ?
C4A C5A C6A 119.0(3) . . ?
C4A C5A H5A 120.5 . . ?
C6A C5A H5A 120.5 . . ?
N1A C6A N7A 117.3(3) . . ?
N1A C6A C5A 121.2(3) . . ?
N7A C6A C5A 121.5(3) . . ?
N8A N7A C6A 117.8(2) . . ?
N8A N7A C71A 119.7(3) . . ?
C6A N7A C71A 122.5(2) . . ?
N7A C71A H71C 109.5 . . ?
N7A C71A H71B 109.5 . . ?
H71C C71A H71B 109.5 . . ?
N7A C71A H71A 109.5 . . ?
H71C C71A H71A 109.5 . . ?
H71B C71A H71A 109.5 . . ?
C9A N8A N7A 120.2(2) . . ?
C9A N8A La1 118.35(17) . . ?
N7A N8A La1 121.00(18) . . ?
N8A C9A C10A 117.0(3) . . ?
N8A C9A H9A 121.5 . . ?
C10A C9A H9A 121.5 . . ?
N14A C10A N11A 110.7(3) . . ?
N14A C10A C9A 124.3(3) . . ?
N11A C10A C9A 124.9(3) . . ?
C10A N11A C12A 107.2(3) . . ?
C10A N11A C11A 127.1(3) . . ?
C12A N11A C11A 125.7(3) . . ?
N11A C11A H11 109.5 . . ?
N11A C11A H11B 109.5 . . ?
H11 C11A H11B 109.5 . . ?
N11A C11A H11A 109.5 . . ?
H11 C11A H11A 109.5 . . ?
H11B C11A H11A 109.5 . . ?
C13A C12A N11A 106.2(3) . . ?
C13A C12A H12A 126.9 . . ?
N11A C12A H12A 126.9 . . ?
C12A C13A N14A 110.3(3) . . ?
C12A C13A H13A 124.8 . . ?
N14A C13A H13A 124.8 . . ?
C10A N14A C13A 105.5(3) . . ?
C10A N14A La1 115.27(19) . . ?
C13A N14A La1 136.59(19) . . ?
O13B N1B O12B 121.7(3) . . ?
O13B N1B O11B 122.0(3) . . ?
O12B N1B O11B 116.3(2) . . ?
O13B N1B La1 175.7(2) . . ?
O12B N1B La1 57.68(13) . . ?
O11B N1B La1 58.79(15) . . ?
N1B O11B La1 96.73(18) . . ?
N1B O12B La1 98.01(16) . . ?
O13C N1C O11C 121.5(3) . . ?
O13C N1C O12C 120.9(3) . . ?
O11C N1C O12C 117.6(2) . . ?
O13C N1C La1 178.5(3) . . ?
O11C N1C La1 57.44(13) . . ?
O12C N1C La1 60.23(15) . . ?
N1C O11C La1 98.30(15) . . ?
N1C O12C La1 95.21(19) . . ?
O13D N1D O11D 123.1(3) . . ?
O13D N1D O12D 120.4(3) . . ?
O11D N1D O12D 116.5(2) . . ?
N1D O11D La1 96.44(16) . . ?
N1D O12D La1 98.43(16) . . ?
C1E O1E La1 127.0(2) . . ?
C1E O1E H1E 109(3) . . ?
La1 O1E H1E 118(3) . . ?
O1E C1E H1E3 109.5 . . ?
O1E C1E H1E2 109.5 . . ?
H1E3 C1E H1E2 109.5 . . ?
O1E C1E H1E1 109.5 . . ?
H1E3 C1E H1E1 109.5 . . ?
H1E2 C1E H1E1 109.5 . . ?
N1F C2F C3F 179.4(5) . . ?
C2F C3F H3F3 109.5 . . ?
C2F C3F H3F2 109.5 . . ?
H3F3 C3F H3F2 109.5 . . ?
C2F C3F H3F1 109.5 . . ?
H3F3 C3F H3F1 109.5 . . ?
H3F2 C3F H3F1 109.5 . . ?

loop_
_geom_bond_atom_site_label_1
_geom_bond_atom_site_label_2
_geom_bond_distance
_geom_bond_site_symmetry_2
_geom_bond_publ_flag
La1 O1E 2.505(2) . ?
La1 O12B 2.593(2) . ?
La1 O11C 2.596(2) . ?
La1 O12D 2.606(2) . ?
La1 N14A 2.612(3) . ?
La1 O11B 2.617(2) . ?
La1 O12C 2.657(2) . ?
La1 N1A 2.661(2) . ?
La1 O11D 2.669(2) . ?
La1 N8A 2.687(2) . ?
La1 N1B 3.038(3) . ?
La1 N1C 3.048(3) . ?
N1A C2A 1.347(4) . ?
N1A C6A 1.355(4) . ?
C2A C3A 1.367(4) . ?
C2A H2A 0.9500 . ?
C3A C4A 1.395(4) . ?
C3A H3A 0.9500 . ?
C4A C5A 1.362(5) . ?
C4A H4A 0.9500 . ?
C5A C6A 1.403(4) . ?
C5A H5A 0.9500 . ?
C6A N7A 1.382(4) . ?
N7A N8A 1.364(3) . ?
N7A C71A 1.460(4) . ?
C71A H71C 0.9800 . ?
C71A H71B 0.9800 . ?
C71A H71A 0.9800 . ?
N8A C9A 1.289(4) . ?
C9A C10A 1.444(4) . ?
C9A H9A 0.9500 . ?
C10A N14A 1.333(4) . ?
C10A N11A 1.358(4) . ?
N11A C12A 1.372(4) . ?
N11A C11A 1.455(4) . ?
C11A H11 0.9800 . ?
C11A H11B 0.9800 . ?
C11A H11A 0.9800 . ?
C12A C13A 1.356(5) . ?
C12A H12A 0.9500 . ?
C13A N14A 1.370(4) . ?
C13A H13A 0.9500 . ?
N1B O13B 1.217(4) . ?
N1B O12B 1.263(3) . ?
N1B O11B 1.268(4) . ?
N1C O13C 1.230(3) . ?
N1C O11C 1.266(4) . ?
N1C O12C 1.272(3) . ?
N1D O13D 1.219(3) . ?
N1D O11D 1.253(4) . ?
N1D O12D 1.290(3) . ?
O1E C1E 1.435(4) . ?
O1E H1E 0.71(4) . ?
C1E H1E3 0.9800 . ?
C1E H1E2 0.9800 . ?
C1E H1E1 0.9800 . ?
N1F C2F 1.121(5) . ?
C2F C3F 1.452(5) . ?
C3F H3F3 0.9800 . ?
C3F H3F2 0.9800 . ?
C3F H3F1 0.9800 . ?
